data_4022125
loop_
_publ_author_name
'Mikkel F. Jacobsen'
'Martin M. Knudsen'
'Kurt V. Gothelf'

_publ_section_title
;
 Efficient N-Arylation and N-Alkenylation of the Five DNA/RNA
 Nucleobases
;
_journal_name_full 'Journal of Organic Chemistry'
_journal_page_first 9183
_journal_page_last 9190
_journal_paper_doi 10.1021/jo061694i
_journal_volume 71
_journal_year 2006
_chemical_compound_source 'synthesis as described'
_chemical_formula_moiety 'C21 H24 I1 N5 O4'
_chemical_formula_sum 'C21 H24 I N5 O4'
_chemical_formula_weight 537.35
_chemical_name_systematic
;
 ?
;
_space_group_IT_number 14
_symmetry_cell_setting monoclinic
_symmetry_space_group_name_Hall '-P 2yn'
_symmetry_space_group_name_H-M 'P 1 21/n 1'
_atom_sites_solution_hydrogens geom
_atom_sites_solution_primary direct
_atom_sites_solution_secondary difmap
_audit_conform_dict_location ftp://ftp.iucr.org/pub/cif_core.dic
_audit_conform_dict_name cif_core.dic
_audit_conform_dict_version 2.3
_audit_creation_date 2006-06-20T08:07:28-00:00
_audit_creation_method 'WinGX routine CIF_UPDATE'
_cell_angle_alpha 90
_cell_angle_beta 96.5590(10)
_cell_angle_gamma 90
_cell_formula_units_Z 4
_cell_length_a 12.4196(3)
_cell_length_b 11.3876(3)
_cell_length_c 16.0345(4)
_cell_measurement_reflns_used 8127
_cell_measurement_temperature 100(2)
_cell_measurement_theta_max 36.25
_cell_measurement_theta_min 2.55
_cell_measurement_wavelength 0.71073
_cell_volume 2252.91(10)
_computing_cell_refinement 'Saint+ (Bruker-Nonius, 2006)'
_computing_data_collection 'Apex2 (Bruker-Nonius, 2006)'
_computing_data_reduction 'Saint+ (Bruker-Nonius, 2006)'
_computing_molecular_graphics 'Ortep-3 for Windows (Farrugia, 1997)'
_computing_publication_material 'WinGX publication routines (Farrugia, 1999)'
_computing_structure_refinement 'SHELXL-97 (Sheldrick, 1997)'
_computing_structure_solution 'SHELXS-97 (Sheldrick, 1997)'
_diffrn_ambient_temperature 100(2)
_diffrn_detector_area_resol_mean 83.33
_diffrn_measured_fraction_theta_full 0.987
_diffrn_measured_fraction_theta_max 0.946
_diffrn_measurement_device_type 'Bruker X8 APEX-II diffractometer'
_diffrn_measurement_method '\f-scans and \w-scans'
_diffrn_radiation_monochromator graphite
_diffrn_radiation_probe x-ray
_diffrn_radiation_type MoK\a
_diffrn_radiation_wavelength 0.71073
_diffrn_reflns_av_R_equivalents 0.0312
_diffrn_reflns_av_unetI/netI 0.0221
_diffrn_reflns_limit_h_max 19
_diffrn_reflns_limit_h_min -20
_diffrn_reflns_limit_k_max 18
_diffrn_reflns_limit_k_min -18
_diffrn_reflns_limit_l_max 24
_diffrn_reflns_limit_l_min -26
_diffrn_reflns_number 91448
_diffrn_reflns_theta_full 34
_diffrn_reflns_theta_max 36.32
_diffrn_reflns_theta_min 1.97
_exptl_absorpt_coefficient_mu 1.458
_exptl_absorpt_correction_T_max 0.7896
_exptl_absorpt_correction_T_min 0.6688
_exptl_absorpt_correction_type multi-scan
_exptl_absorpt_process_details
;
 R.H. Blessing, Acta Cryst. (1995), A51, 33-38
;
_exptl_crystal_colour colorless
_exptl_crystal_density_diffrn 1.584
_exptl_crystal_density_method 'not measured'
_exptl_crystal_description prism
_exptl_crystal_F_000 1080
_exptl_crystal_size_max 0.3
_exptl_crystal_size_mid 0.22
_exptl_crystal_size_min 0.17
_refine_diff_density_max 1.881
_refine_diff_density_min -1.153
_refine_diff_density_rms 0.083
_refine_ls_extinction_method none
_refine_ls_goodness_of_fit_ref 1.059
_refine_ls_hydrogen_treatment constr
_refine_ls_matrix_type full
_refine_ls_number_parameters 286
_refine_ls_number_reflns 10329
_refine_ls_number_restraints 0
_refine_ls_restrained_S_all 1.059
_refine_ls_R_factor_all 0.034
_refine_ls_R_factor_gt 0.0257
_refine_ls_shift/su_max 0.007
_refine_ls_shift/su_mean 0
_refine_ls_structure_factor_coef Fsqd
_refine_ls_weighting_details 'calc w=1/[\s^2^(Fo^2^)+(0.0293P)^2^+0.8319P] where P=(Fo^2^+2Fc^2^)/3'
_refine_ls_weighting_scheme calc
_refine_ls_wR_factor_gt 0.0603
_refine_ls_wR_factor_ref 0.0631
_reflns_number_gt 8804
_reflns_number_total 10329
_reflns_threshold_expression >2sigma(I)
_cod_data_source_file jo061694isi20060815_013158.cif
_cod_original_sg_symbol_H-M 'P 21/n'
_cod_database_code 4022125

loop_
_symmetry_equiv_pos_as_xyz
'x, y, z'
'-x+1/2, y+1/2, -z+1/2'
'-x, -y, -z'
'x-1/2, -y-1/2, z-1/2'

loop_
_atom_site_label
_atom_site_type_symbol
_atom_site_fract_x
_atom_site_fract_y
_atom_site_fract_z
_atom_site_U_iso_or_equiv
_atom_site_adp_type
_atom_site_occupancy
_atom_site_symmetry_multiplicity
_atom_site_calc_flag
_atom_site_refinement_flags
I1 I -0.040624(6) 0.918825(7) 0.177988(5) 0.02137(3) Uani 1 1 d .
O1 O 0.79602(6) 0.67370(7) 0.05490(5) 0.01488(14) Uani 1 1 d .
O2 O 0.94364(7) 0.57705(7) 0.11782(6) 0.01775(15) Uani 1 1 d .
O3 O 0.94921(6) 0.62119(8) 0.28629(5) 0.01766(15) Uani 1 1 d .
O4 O 0.77882(6) 0.62124(8) 0.32535(5) 0.01507(14) Uani 1 1 d .
N1 N 0.79764(7) 0.62712(8) 0.18915(5) 0.01316(15) Uani 1 1 d .
N3 N 0.64019(7) 0.53469(8) 0.12765(6) 0.01437(16) Uani 1 1 d .
N4 N 0.45876(7) 0.60895(8) 0.12810(6) 0.01400(15) Uani 1 1 d .
N5 N 0.45436(7) 0.79289(8) 0.20517(6) 0.01312(15) Uani 1 1 d .
N6 N 0.63427(7) 0.81385(8) 0.24631(6) 0.01544(16) Uani 1 1 d .
C1 C 0.82099(9) 0.65984(10) -0.03268(7) 0.01619(19) Uani 1 1 d .
C2 C 0.15508(8) 0.75947(10) 0.18045(7) 0.01462(18) Uani 1 1 d .
H2 H 0.1021 0.6989 0.1753 0.018 Uiso 1 1 calc R
C3 C 0.82382(11) 0.53014(12) -0.05482(8) 0.0233(2) Uani 1 1 d .
H3A H 0.8865 0.4931 -0.0226 0.035 Uiso 1 1 calc R
H3B H 0.8296 0.5215 -0.1150 0.035 Uiso 1 1 calc R
H3C H 0.7572 0.4922 -0.0412 0.035 Uiso 1 1 calc R
C4 C 0.92594(11) 0.72315(12) -0.04380(8) 0.0242(2) Uani 1 1 d .
H4A H 0.9216 0.8045 -0.0245 0.036 Uiso 1 1 calc R
H4B H 0.9375 0.7225 -0.1032 0.036 Uiso 1 1 calc R
H4C H 0.9865 0.6833 -0.0108 0.036 Uiso 1 1 calc R
C5 C 0.72423(11) 0.71998(13) -0.08172(7) 0.0252(2) Uani 1 1 d .
H5A H 0.6572 0.6825 -0.0686 0.038 Uiso 1 1 calc R
H5B H 0.7297 0.7130 -0.1420 0.038 Uiso 1 1 calc R
H5C H 0.7235 0.8032 -0.0662 0.038 Uiso 1 1 calc R
C6 C 0.85569(8) 0.62094(10) 0.11830(6) 0.01347(17) Uani 1 1 d .
C7 C 0.68236(8) 0.62504(9) 0.17330(6) 0.01252(17) Uani 1 1 d .
C8 C 0.31026(9) 0.93912(10) 0.19383(7) 0.01616(19) Uani 1 1 d .
H8 H 0.3630 0.9999 0.1975 0.019 Uiso 1 1 calc R
C9 C 0.50443(8) 0.69667(9) 0.17419(6) 0.01213(16) Uani 1 1 d .
C10 C 0.53738(9) 0.85814(10) 0.24839(7) 0.01520(18) Uani 1 1 d .
H10 H 0.5248 0.9290 0.2771 0.018 Uiso 1 1 calc R
C11 C 0.61552(8) 0.71167(9) 0.19985(6) 0.01236(16) Uani 1 1 d .
C12 C 0.34215(8) 0.82151(9) 0.19504(6) 0.01292(17) Uani 1 1 d .
C13 C 0.20042(9) 0.96620(10) 0.18726(7) 0.01669(19) Uani 1 1 d .
H13 H 0.1777 1.0459 0.1864 0.020 Uiso 1 1 calc R
C14 C 0.12389(9) 0.87677(10) 0.18191(7) 0.01512(18) Uani 1 1 d .
C15 C 0.26486(8) 0.73212(9) 0.18659(7) 0.01376(17) Uani 1 1 d .
H15 H 0.2872 0.6525 0.1850 0.017 Uiso 1 1 calc R
C16 C 0.53253(9) 0.53151(10) 0.10804(7) 0.01511(18) Uani 1 1 d .
H16 H 0.5050 0.4659 0.0758 0.018 Uiso 1 1 calc R
C17 C 0.89369(12) 0.72985(13) 0.43638(9) 0.0292(3) Uani 1 1 d .
H17A H 0.9040 0.7440 0.4971 0.044 Uiso 1 1 calc R
H17B H 0.8659 0.8013 0.4074 0.044 Uiso 1 1 calc R
H17C H 0.9632 0.7083 0.4171 0.044 Uiso 1 1 calc R
C18 C 0.81326(9) 0.63081(11) 0.41712(7) 0.01735(19) Uani 1 1 d .
C19 C 0.85635(14) 0.51152(13) 0.44693(9) 0.0314(3) Uani 1 1 d .
H19A H 0.8015 0.4513 0.4308 0.047 Uiso 1 1 calc R
H19B H 0.8731 0.5124 0.5082 0.047 Uiso 1 1 calc R
H19C H 0.9223 0.4938 0.4211 0.047 Uiso 1 1 calc R
C20 C 0.70795(11) 0.66054(15) 0.45211(8) 0.0285(3) Uani 1 1 d .
H20A H 0.6552 0.5975 0.4381 0.043 Uiso 1 1 calc R
H20B H 0.6791 0.7345 0.4276 0.043 Uiso 1 1 calc R
H20C H 0.7216 0.6687 0.5132 0.043 Uiso 1 1 calc R
C21 C 0.85183(8) 0.62277(9) 0.27118(6) 0.01345(17) Uani 1 1 d .

loop_
_atom_site_aniso_label
_atom_site_aniso_U_11
_atom_site_aniso_U_22
_atom_site_aniso_U_33
_atom_site_aniso_U_23
_atom_site_aniso_U_13
_atom_site_aniso_U_12
I1 0.01401(4) 0.02416(4) 0.02525(4) -0.00724(3) -0.00079(3) 0.00633(2)
O1 0.0148(3) 0.0197(4) 0.0105(3) 0.0014(3) 0.0032(3) 0.0033(3)
O2 0.0130(3) 0.0231(4) 0.0176(4) 0.0009(3) 0.0038(3) 0.0042(3)
O3 0.0123(3) 0.0239(4) 0.0163(3) -0.0003(3) -0.0005(3) 0.0008(3)
O4 0.0135(3) 0.0215(4) 0.0101(3) -0.0003(3) 0.0010(3) -0.0017(3)
N1 0.0101(3) 0.0193(4) 0.0103(3) 0.0005(3) 0.0018(3) 0.0004(3)
N3 0.0139(4) 0.0163(4) 0.0130(4) -0.0013(3) 0.0016(3) 0.0006(3)
N4 0.0127(4) 0.0152(4) 0.0138(4) -0.0022(3) -0.0003(3) 0.0003(3)
N5 0.0117(3) 0.0129(4) 0.0148(4) -0.0019(3) 0.0017(3) 0.0001(3)
N6 0.0139(4) 0.0156(4) 0.0169(4) -0.0026(3) 0.0017(3) -0.0019(3)
C1 0.0167(4) 0.0220(5) 0.0105(4) -0.0001(4) 0.0041(3) 0.0003(4)
C2 0.0128(4) 0.0168(5) 0.0142(4) -0.0005(3) 0.0013(3) 0.0007(3)
C3 0.0266(6) 0.0240(6) 0.0199(5) -0.0065(4) 0.0050(4) 0.0000(4)
C4 0.0240(6) 0.0313(6) 0.0188(5) 0.0008(5) 0.0087(4) -0.0065(5)
C5 0.0259(6) 0.0351(7) 0.0142(5) 0.0034(4) 0.0006(4) 0.0069(5)
C6 0.0136(4) 0.0149(4) 0.0121(4) 0.0008(3) 0.0023(3) 0.0004(3)
C7 0.0112(4) 0.0163(4) 0.0100(4) 0.0018(3) 0.0013(3) -0.0002(3)
C8 0.0170(5) 0.0136(4) 0.0179(5) -0.0016(4) 0.0019(4) 0.0006(3)
C9 0.0119(4) 0.0132(4) 0.0113(4) -0.0001(3) 0.0011(3) 0.0003(3)
C10 0.0148(4) 0.0143(4) 0.0165(4) -0.0024(3) 0.0018(4) -0.0019(3)
C11 0.0115(4) 0.0139(4) 0.0118(4) -0.0004(3) 0.0017(3) -0.0010(3)
C12 0.0120(4) 0.0148(4) 0.0120(4) -0.0006(3) 0.0015(3) 0.0012(3)
C13 0.0175(5) 0.0142(5) 0.0181(5) -0.0028(4) 0.0009(4) 0.0035(3)
C14 0.0137(4) 0.0179(5) 0.0135(4) -0.0021(4) 0.0001(3) 0.0035(3)
C15 0.0137(4) 0.0132(4) 0.0144(4) 0.0005(3) 0.0019(3) 0.0008(3)
C16 0.0142(4) 0.0159(5) 0.0149(4) -0.0034(4) 0.0003(3) 0.0003(3)
C17 0.0313(7) 0.0342(7) 0.0225(6) -0.0101(5) 0.0046(5) -0.0154(5)
C18 0.0196(5) 0.0221(5) 0.0098(4) -0.0008(4) -0.0007(4) -0.0042(4)
C19 0.0446(8) 0.0297(7) 0.0189(5) 0.0078(5) -0.0010(5) 0.0032(6)
C20 0.0244(6) 0.0468(8) 0.0153(5) -0.0077(5) 0.0064(4) -0.0050(5)
C21 0.0141(4) 0.0132(4) 0.0129(4) 0.0006(3) 0.0012(3) -0.0004(3)

loop_
_atom_type_symbol
_atom_type_description
_atom_type_scat_dispersion_real
_atom_type_scat_dispersion_imag
_atom_type_scat_source
C C 0.0033 0.0016 'International Tables Vol C Tables 4.2.6.8 and 6.1.1.4'
H H 0 0 'International Tables Vol C Tables 4.2.6.8 and 6.1.1.4'
N N 0.0061 0.0033 'International Tables Vol C Tables 4.2.6.8 and 6.1.1.4'
O O 0.0106 0.006 'International Tables Vol C Tables 4.2.6.8 and 6.1.1.4'
I I -0.4742 1.8119 'International Tables Vol C Tables 4.2.6.8 and 6.1.1.4'

loop_
_geom_angle_atom_site_label_1
_geom_angle_atom_site_label_2
_geom_angle_atom_site_label_3
_geom_angle
C6 O1 C1 121.17(8)
C21 O4 C18 120.40(8)
C21 N1 C6 121.01(9)
C21 N1 C7 121.94(9)
C6 N1 C7 116.71(8)
C7 N3 C16 117.94(9)
C9 N4 C16 111.62(9)
C9 N5 C10 105.35(9)
C9 N5 C12 128.08(9)
C10 N5 C12 126.57(9)
C10 N6 C11 103.80(9)
O1 C1 C4 109.66(9)
O1 C1 C3 109.75(9)
C4 C1 C3 113.01(10)
O1 C1 C5 101.75(9)
C4 C1 C5 111.32(11)
C3 C1 C5 110.76(10)
C15 C2 C14 119.09(10)
C15 C2 H2 120.5
C14 C2 H2 120.5
C1 C3 H3A 109.5
C1 C3 H3B 109.5
H3A C3 H3B 109.5
C1 C3 H3C 109.5
H3A C3 H3C 109.5
H3B C3 H3C 109.5
C1 C4 H4A 109.5
C1 C4 H4B 109.5
H4A C4 H4B 109.5
C1 C4 H4C 109.5
H4A C4 H4C 109.5
H4B C4 H4C 109.5
C1 C5 H5A 109.5
C1 C5 H5B 109.5
H5A C5 H5B 109.5
C1 C5 H5C 109.5
H5A C5 H5C 109.5
H5B C5 H5C 109.5
O2 C6 O1 127.59(10)
O2 C6 N1 124.92(10)
O1 C6 N1 107.48(9)
N3 C7 C11 120.36(9)
N3 C7 N1 115.71(9)
C11 C7 N1 123.88(9)
C13 C8 C12 119.21(10)
C13 C8 H8 120.4
C12 C8 H8 120.4
N4 C9 N5 127.95(9)
N4 C9 C11 126.60(10)
N5 C9 C11 105.43(9)
N6 C10 N5 114.40(9)
N6 C10 H10 122.8
N5 C10 H10 122.8
N6 C11 C7 133.78(9)
N6 C11 C9 111.00(9)
C7 C11 C9 115.21(9)
C15 C12 C8 120.51(10)
C15 C12 N5 119.89(9)
C8 C12 N5 119.61(9)
C14 C13 C8 120.03(10)
C14 C13 H13 120.0
C8 C13 H13 120.0
C13 C14 C2 120.99(10)
C13 C14 I1 119.54(8)
C2 C14 I1 119.47(8)
C2 C15 C12 120.10(10)
C2 C15 H15 120.0
C12 C15 H15 120.0
N4 C16 N3 128.25(10)
N4 C16 H16 115.9
N3 C16 H16 115.9
C18 C17 H17A 109.5
C18 C17 H17B 109.5
H17A C17 H17B 109.5
C18 C17 H17C 109.5
H17A C17 H17C 109.5
H17B C17 H17C 109.5
O4 C18 C17 111.36(10)
O4 C18 C19 107.28(10)
C17 C18 C19 113.68(12)
O4 C18 C20 102.66(9)
C17 C18 C20 109.53(11)
C19 C18 C20 111.76(11)
C18 C19 H19A 109.5
C18 C19 H19B 109.5
H19A C19 H19B 109.5
C18 C19 H19C 109.5
H19A C19 H19C 109.5
H19B C19 H19C 109.5
C18 C20 H20A 109.5
C18 C20 H20B 109.5
H20A C20 H20B 109.5
C18 C20 H20C 109.5
H20A C20 H20C 109.5
H20B C20 H20C 109.5
O3 C21 O4 127.84(10)
O3 C21 N1 123.32(10)
O4 C21 N1 108.84(9)

loop_
_geom_bond_atom_site_label_1
_geom_bond_atom_site_label_2
_geom_bond_distance
I1 C14 2.0925(11)
O1 C6 1.3309(13)
O1 C1 1.4808(13)
O2 C6 1.2020(13)
O3 C21 1.2062(13)
O4 C21 1.3255(13)
O4 C18 1.4887(13)
N1 C21 1.4082(13)
N1 C6 1.4151(13)
N1 C7 1.4255(13)
N3 C7 1.3345(14)
N3 C16 1.3387(14)
N4 C9 1.3305(13)
N4 C16 1.3370(14)
N5 C9 1.3801(13)
N5 C10 1.3900(14)
N5 C12 1.4223(13)
N6 C10 1.3087(14)
N6 C11 1.3869(14)
C1 C4 1.5177(17)
C1 C3 1.5204(18)
C1 C5 1.5217(16)
C2 C15 1.3910(15)
C2 C14 1.3916(15)
C2 H2 0.9500
C3 H3A 0.9800
C3 H3B 0.9800
C3 H3C 0.9800
C4 H4A 0.9800
C4 H4B 0.9800
C4 H4C 0.9800
C5 H5A 0.9800
C5 H5B 0.9800
C5 H5C 0.9800
C7 C11 1.3872(15)
C8 C13 1.3907(16)
C8 C12 1.3962(15)
C8 H8 0.9500
C9 C11 1.4044(14)
C10 H10 0.9500
C12 C15 1.3951(15)
C13 C14 1.3890(16)
C13 H13 0.9500
C15 H15 0.9500
C16 H16 0.9500
C17 C18 1.5149(17)
C17 H17A 0.9800
C17 H17B 0.9800
C17 H17C 0.9800
C18 C19 1.5172(19)
C18 C20 1.5190(18)
C19 H19A 0.9800
C19 H19B 0.9800
C19 H19C 0.9800
C20 H20A 0.9800
C20 H20B 0.9800
C20 H20C 0.9800

loop_
_geom_torsion_atom_site_label_1
_geom_torsion_atom_site_label_2
_geom_torsion_atom_site_label_3
_geom_torsion_atom_site_label_4
_geom_torsion
C6 O1 C1 C4 -69.61(13)
C6 O1 C1 C3 55.10(13)
C6 O1 C1 C5 172.44(10)
C1 O1 C6 O2 15.00(17)
C1 O1 C6 N1 -166.12(9)
C21 N1 C6 O2 24.16(17)
C7 N1 C6 O2 -149.26(11)
C21 N1 C6 O1 -154.76(9)
C7 N1 C6 O1 31.82(13)
C16 N3 C7 C11 0.63(15)
C16 N3 C7 N1 -177.20(9)
C21 N1 C7 N3 -119.06(11)
C6 N1 C7 N3 54.29(13)
C21 N1 C7 C11 63.20(14)
C6 N1 C7 C11 -123.45(11)
C16 N4 C9 N5 178.95(10)
C16 N4 C9 C11 0.62(15)
C10 N5 C9 N4 -179.63(11)
C12 N5 C9 N4 -0.22(18)
C10 N5 C9 C11 -1.02(11)
C12 N5 C9 C11 178.39(10)
C11 N6 C10 N5 -0.83(13)
C9 N5 C10 N6 1.22(13)
C12 N5 C10 N6 -178.20(10)
C10 N6 C11 C7 178.92(12)
C10 N6 C11 C9 0.13(12)
N3 C7 C11 N6 -179.59(11)
N1 C7 C11 N6 -1.96(19)
N3 C7 C11 C9 -0.84(15)
N1 C7 C11 C9 176.80(9)
N4 C9 C11 N6 179.22(10)
N5 C9 C11 N6 0.59(12)
N4 C9 C11 C7 0.19(16)
N5 C9 C11 C7 -178.45(9)
C13 C8 C12 C15 2.39(16)
C13 C8 C12 N5 -177.47(10)
C9 N5 C12 C15 30.47(16)
C10 N5 C12 C15 -150.24(11)
C9 N5 C12 C8 -149.67(11)
C10 N5 C12 C8 29.62(16)
C12 C8 C13 C14 -0.05(17)
C8 C13 C14 C2 -1.97(17)
C8 C13 C14 I1 177.02(8)
C15 C2 C14 C13 1.63(16)
C15 C2 C14 I1 -177.36(8)
C14 C2 C15 C12 0.72(16)
C8 C12 C15 C2 -2.74(16)
N5 C12 C15 C2 177.12(9)
C9 N4 C16 N3 -0.91(17)
C7 N3 C16 N4 0.33(18)
C21 O4 C18 C17 47.27(14)
C21 O4 C18 C19 -77.72(13)
C21 O4 C18 C20 164.38(11)
C18 O4 C21 O3 6.98(17)
C18 O4 C21 N1 -172.81(9)
C6 N1 C21 O3 4.85(17)
C7 N1 C21 O3 177.92(11)
C6 N1 C21 O4 -175.35(9)
C7 N1 C21 O4 -2.28(14)

loop_
_cod_related_entry_id
_cod_related_entry_database
_cod_related_entry_code
1 ChemSpider 10166290
